data_4119304
loop_
_publ_author_name
'Christophe Werl\'e'
'Mustapha Hamdaoui'
'Corinne Bailly'
'Xavier-Fr\'ed\'eric Le Goff'
'Lydia Brelot'
'Jean-Pierre Djukic'

_publ_contact_author_address
;Institut de Chimie
Universite de Strasbourg
4 rue Blaise Pascal
67000 Strasbourg 
France
;
_publ_contact_author_email djukic@unistra.fr
_publ_contact_author_name 'J.P. Djukic'
_publ_contact_author_phone 33(0)368851523
_publ_section_title
;
 Electron-Deficient \h1-Indenyl,\h3-allylpalladium(II) Complexes
 Stabilized by Fluxional Non-covalent Interactions
;
_journal_name_full 'Journal of the American Chemical Society'
_journal_page_first 1715
_journal_page_last 1718
_journal_paper_doi 10.1021/ja312003q
_journal_volume 135
_journal_year 2013
_chemical_formula_moiety 'C17 H16 Cr O3'
_chemical_formula_sum 'C17 H16 Cr O3'
_chemical_formula_weight 320.30
_space_group_IT_number 14
_symmetry_cell_setting monoclinic
_symmetry_space_group_name_Hall '-P 2ybc'
_symmetry_space_group_name_H-M 'P 1 21/c 1'
_atom_sites_solution_hydrogens geom
_atom_sites_solution_primary direct
_atom_sites_solution_secondary difmap
_audit_creation_method SHELXL-97
_cell_angle_alpha 90.00
_cell_angle_beta 113.7860(10)
_cell_angle_gamma 90.00
_cell_formula_units_Z 4
_cell_length_a 8.5384(2)
_cell_length_b 13.8731(5)
_cell_length_c 13.9991(4)
_cell_measurement_reflns_used 9935
_cell_measurement_temperature 173(2)
_cell_measurement_theta_max 28.29
_cell_measurement_theta_min 2.61
_cell_volume 1517.40(8)
_computing_cell_refinement 'Bruker SAINT'
_computing_data_collection 'Bruker APEX2'
_computing_data_reduction 'Bruker SAINT'
_computing_molecular_graphics 'Bruker SHELXTL'
_computing_publication_material 'Bruker SHELXTL'
_computing_structure_refinement 'SHELXL-97 (Sheldrick, 2008)'
_computing_structure_solution 'SHELXS-97 (Sheldrick, 2008)'
_diffrn_ambient_temperature 173(2)
_diffrn_measured_fraction_theta_full 0.995
_diffrn_measured_fraction_theta_max 0.995
_diffrn_measurement_device_type 'Bruker APEX-II CCD'
_diffrn_measurement_method '\f and \w scans'
_diffrn_radiation_monochromator triumph
_diffrn_radiation_source 'sealed tube'
_diffrn_radiation_type MoK\a
_diffrn_radiation_wavelength 0.71073
_diffrn_reflns_av_R_equivalents 0.0324
_diffrn_reflns_av_sigmaI/netI 0.0242
_diffrn_reflns_limit_h_max 11
_diffrn_reflns_limit_h_min -11
_diffrn_reflns_limit_k_max 18
_diffrn_reflns_limit_k_min -18
_diffrn_reflns_limit_l_max 18
_diffrn_reflns_limit_l_min -18
_diffrn_reflns_number 24304
_diffrn_reflns_theta_full 28.41
_diffrn_reflns_theta_max 28.41
_diffrn_reflns_theta_min 2.16
_exptl_absorpt_coefficient_mu 0.760
_exptl_absorpt_correction_T_max 0.9279
_exptl_absorpt_correction_T_min 0.8041
_exptl_absorpt_correction_type multi-scan
_exptl_absorpt_process_details sadabs
_exptl_crystal_colour orange
_exptl_crystal_density_diffrn 1.402
_exptl_crystal_description prism
_exptl_crystal_F_000 664
_exptl_crystal_size_max 0.30
_exptl_crystal_size_mid 0.15
_exptl_crystal_size_min 0.10
_refine_diff_density_max 0.350
_refine_diff_density_min -0.270
_refine_diff_density_rms 0.056
_refine_ls_extinction_method none
_refine_ls_goodness_of_fit_ref 1.067
_refine_ls_hydrogen_treatment constr
_refine_ls_matrix_type full
_refine_ls_number_parameters 192
_refine_ls_number_reflns 3809
_refine_ls_number_restraints 0
_refine_ls_restrained_S_all 1.067
_refine_ls_R_factor_all 0.0521
_refine_ls_R_factor_gt 0.0365
_refine_ls_shift/su_max 0.000
_refine_ls_shift/su_mean 0.000
_refine_ls_structure_factor_coef Fsqd
_refine_ls_weighting_details 'calc w=1/[\s^2^(Fo^2^)+(0.0445P)^2^+0.7686P] where P=(Fo^2^+2Fc^2^)/3'
_refine_ls_weighting_scheme calc
_refine_ls_wR_factor_gt 0.0914
_refine_ls_wR_factor_ref 0.0987
_reflns_number_gt 3031
_reflns_number_total 3809
_reflns_threshold_expression I>2\s(I)
_cod_data_source_file ja312003q_si_002_09.cif
_cod_data_source_block 5b
_cod_original_sg_symbol_H-M 'P 21/c'
_cod_database_code 4119304

loop_
_symmetry_equiv_pos_as_xyz
'x, y, z'
'-x, y+1/2, -z+1/2'
'-x, -y, -z'
'x, -y-1/2, z-1/2'

loop_
_atom_site_label
_atom_site_type_symbol
_atom_site_fract_x
_atom_site_fract_y
_atom_site_fract_z
_atom_site_U_iso_or_equiv
_atom_site_adp_type
_atom_site_occupancy
_atom_site_symmetry_multiplicity
_atom_site_calc_flag
_atom_site_refinement_flags
C1 C 0.0122(2) 0.14301(15) 0.60445(14) 0.0336(4) Uani 1 1 d .
C2 C -0.1386(3) 0.14036(18) 0.51437(15) 0.0418(5) Uani 1 1 d .
H2 H -0.1754 0.1955 0.4707 0.050 Uiso 1 1 calc R
C3 C -0.2359(3) 0.0546(2) 0.48890(17) 0.0497(6) Uani 1 1 d .
H3 H -0.3381 0.0518 0.4271 0.060 Uiso 1 1 calc R
C4 C -0.1836(3) -0.02574(18) 0.55356(19) 0.0493(6) Uani 1 1 d .
H4 H -0.2505 -0.0829 0.5354 0.059 Uiso 1 1 calc R
C5 C -0.0315(3) -0.02340(15) 0.64625(17) 0.0404(5) Uani 1 1 d .
H5 H 0.0021 -0.0778 0.6913 0.049 Uiso 1 1 calc R
C6 C 0.0677(2) 0.06012(14) 0.67011(15) 0.0324(4) Uani 1 1 d .
C7 C 0.2328(2) 0.08176(14) 0.75524(16) 0.0345(4) Uani 1 1 d .
C8 C 0.2795(2) 0.17200(15) 0.74286(16) 0.0370(4) Uani 1 1 d .
C9 C 0.1460(3) 0.21977(15) 0.64837(16) 0.0380(4) Uani 1 1 d .
H9A H 0.0985 0.2777 0.6683 0.046 Uiso 1 1 calc R
H9B H 0.1942 0.2385 0.5975 0.046 Uiso 1 1 calc R
C10 C 0.4386(3) 0.22462(19) 0.8097(2) 0.0523(6) Uani 1 1 d .
H10A H 0.4095 0.2773 0.8462 0.078 Uiso 1 1 calc R
H10B H 0.4933 0.2510 0.7658 0.078 Uiso 1 1 calc R
H10C H 0.5175 0.1800 0.8609 0.078 Uiso 1 1 calc R
C11 C -0.4052(3) 0.16435(15) 0.59399(15) 0.0364(4) Uani 1 1 d .
C12 C -0.2948(3) 0.02177(16) 0.71946(16) 0.0404(5) Uani 1 1 d .
C13 C -0.1323(3) 0.18430(15) 0.75484(16) 0.0365(4) Uani 1 1 d .
C14 C 0.3268(3) 0.00929(17) 0.83900(18) 0.0451(5) Uani 1 1 d .
H14A H 0.4467 0.0309 0.8763 0.054 Uiso 1 1 calc R
H14B H 0.3288 -0.0532 0.8055 0.054 Uiso 1 1 calc R
C15 C 0.2491(3) -0.00580(16) 0.91780(17) 0.0424(5) Uani 1 1 d .
C16 C 0.2008(3) -0.09141(19) 0.9363(2) 0.0570(6) Uani 1 1 d .
H16A H 0.1568 -0.0988 0.9883 0.068 Uiso 1 1 calc R
H16B H 0.2099 -0.1458 0.8976 0.068 Uiso 1 1 calc R
C17 C 0.2368(4) 0.08165(19) 0.9768(2) 0.0613(7) Uani 1 1 d .
H17A H 0.1835 0.0643 1.0247 0.092 Uiso 1 1 calc R
H17B H 0.1672 0.1307 0.9277 0.092 Uiso 1 1 calc R
H17C H 0.3518 0.1073 1.0168 0.092 Uiso 1 1 calc R
O1 O -0.5323(2) 0.20714(13) 0.56140(13) 0.0542(4) Uani 1 1 d .
O2 O -0.3545(3) -0.02621(14) 0.76272(15) 0.0668(5) Uani 1 1 d .
O3 O -0.0890(2) 0.24110(13) 0.82079(13) 0.0597(5) Uani 1 1 d .
Cr1 Cr -0.20385(4) 0.09789(2) 0.64733(2) 0.02855(10) Uani 1 1 d .

loop_
_atom_site_aniso_label
_atom_site_aniso_U_11
_atom_site_aniso_U_22
_atom_site_aniso_U_33
_atom_site_aniso_U_23
_atom_site_aniso_U_13
_atom_site_aniso_U_12
C1 0.0328(10) 0.0443(11) 0.0323(9) 0.0006(8) 0.0222(8) 0.0068(8)
C2 0.0402(11) 0.0633(14) 0.0285(9) 0.0005(9) 0.0206(8) 0.0086(10)
C3 0.0411(12) 0.0785(17) 0.0317(10) -0.0195(11) 0.0169(9) 0.0012(11)
C4 0.0462(12) 0.0518(13) 0.0562(13) -0.0306(11) 0.0270(11) -0.0077(10)
C5 0.0409(11) 0.0343(10) 0.0524(12) -0.0111(9) 0.0253(10) 0.0043(9)
C6 0.0323(10) 0.0356(10) 0.0366(10) -0.0035(8) 0.0215(8) 0.0063(8)
C7 0.0294(9) 0.0390(11) 0.0391(10) 0.0001(8) 0.0180(8) 0.0065(8)
C8 0.0309(10) 0.0444(11) 0.0407(10) -0.0012(8) 0.0196(8) 0.0016(8)
C9 0.0371(10) 0.0415(11) 0.0440(11) 0.0062(9) 0.0254(9) 0.0025(9)
C10 0.0434(13) 0.0562(14) 0.0564(14) -0.0028(11) 0.0193(11) -0.0097(11)
C11 0.0352(10) 0.0434(11) 0.0348(10) -0.0013(8) 0.0184(8) 0.0004(9)
C12 0.0433(12) 0.0408(11) 0.0414(11) -0.0013(9) 0.0215(9) 0.0032(9)
C13 0.0365(10) 0.0397(11) 0.0393(10) -0.0047(8) 0.0214(8) 0.0013(8)
C14 0.0356(11) 0.0462(12) 0.0531(13) 0.0062(10) 0.0175(10) 0.0074(9)
C15 0.0351(11) 0.0449(12) 0.0402(11) 0.0042(9) 0.0080(9) 0.0047(9)
C16 0.0596(15) 0.0526(15) 0.0562(14) 0.0047(11) 0.0205(12) -0.0065(12)
C17 0.0814(19) 0.0537(15) 0.0443(13) 0.0028(11) 0.0208(13) 0.0131(13)
O1 0.0401(9) 0.0653(11) 0.0579(10) 0.0085(8) 0.0205(8) 0.0169(8)
O2 0.0833(13) 0.0633(12) 0.0727(12) 0.0140(10) 0.0511(11) -0.0067(10)
O3 0.0734(12) 0.0543(10) 0.0535(10) -0.0262(8) 0.0279(9) -0.0066(9)
Cr1 0.02846(16) 0.03306(17) 0.02788(15) -0.00464(12) 0.01525(12) 0.00122(12)

loop_
_atom_type_symbol
_atom_type_description
_atom_type_scat_dispersion_real
_atom_type_scat_dispersion_imag
_atom_type_scat_source
C C 0.0033 0.0016 'International Tables Vol C Tables 4.2.6.8 and 6.1.1.4'
H H 0.0000 0.0000 'International Tables Vol C Tables 4.2.6.8 and 6.1.1.4'
O O 0.0106 0.0060 'International Tables Vol C Tables 4.2.6.8 and 6.1.1.4'
Cr Cr 0.3209 0.6236 'International Tables Vol C Tables 4.2.6.8 and 6.1.1.4'

loop_
_geom_angle_atom_site_label_1
_geom_angle_atom_site_label_2
_geom_angle_atom_site_label_3
_geom_angle
C2 C1 C6 120.5(2)
C2 C1 C9 131.5(2)
C6 C1 C9 107.91(17)
C2 C1 Cr1 71.09(11)
C6 C1 Cr1 72.47(11)
C9 C1 Cr1 131.30(13)
C1 C2 C3 119.1(2)
C1 C2 Cr1 72.64(11)
C3 C2 Cr1 70.61(12)
C1 C2 H2 120.5
C3 C2 H2 120.5
Cr1 C2 H2 128.4
C4 C3 C2 120.6(2)
C4 C3 Cr1 71.75(12)
C2 C3 Cr1 72.25(11)
C4 C3 H3 119.7
C2 C3 H3 119.7
Cr1 C3 H3 128.6
C3 C4 C5 120.8(2)
C3 C4 Cr1 71.50(12)
C5 C4 Cr1 72.59(11)
C3 C4 H4 119.6
C5 C4 H4 119.6
Cr1 C4 H4 128.6
C6 C5 C4 118.8(2)
C6 C5 Cr1 73.21(11)
C4 C5 Cr1 70.23(12)
C6 C5 H5 120.6
C4 C5 H5 120.6
Cr1 C5 H5 128.0
C5 C6 C1 120.21(19)
C5 C6 C7 131.15(19)
C1 C6 C7 108.63(17)
C5 C6 Cr1 70.78(11)
C1 C6 Cr1 70.66(10)
C7 C6 Cr1 131.33(13)
C8 C7 C6 108.90(18)
C8 C7 C14 128.9(2)
C6 C7 C14 122.18(19)
C7 C8 C10 128.0(2)
C7 C8 C9 111.33(18)
C10 C8 C9 120.64(19)
C1 C9 C8 103.22(16)
C1 C9 H9A 111.1
C8 C9 H9A 111.1
C1 C9 H9B 111.1
C8 C9 H9B 111.1
H9A C9 H9B 109.1
C8 C10 H10A 109.5
C8 C10 H10B 109.5
H10A C10 H10B 109.5
C8 C10 H10C 109.5
H10A C10 H10C 109.5
H10B C10 H10C 109.5
O1 C11 Cr1 179.09(19)
O2 C12 Cr1 178.6(2)
O3 C13 Cr1 178.0(2)
C7 C14 C15 114.01(18)
C7 C14 H14A 108.8
C15 C14 H14A 108.8
C7 C14 H14B 108.8
C15 C14 H14B 108.8
H14A C14 H14B 107.6
C16 C15 C17 121.8(2)
C16 C15 C14 122.1(2)
C17 C15 C14 116.1(2)
C15 C16 H16A 120.0
C15 C16 H16B 120.0
H16A C16 H16B 120.0
C15 C17 H17A 109.5
C15 C17 H17B 109.5
H17A C17 H17B 109.5
C15 C17 H17C 109.5
H17A C17 H17C 109.5
H17B C17 H17C 109.5
C11 Cr1 C13 87.27(9)
C11 Cr1 C12 88.75(9)
C13 Cr1 C12 89.97(9)
C11 Cr1 C3 90.66(9)
C13 Cr1 C3 150.70(10)
C12 Cr1 C3 119.22(10)
C11 Cr1 C4 115.85(9)
C13 Cr1 C4 156.84(9)
C12 Cr1 C4 91.84(10)
C3 Cr1 C4 36.75(10)
C11 Cr1 C2 92.09(8)
C13 Cr1 C2 113.70(9)
C12 Cr1 C2 156.33(9)
C3 Cr1 C2 37.14(9)
C4 Cr1 C2 66.59(9)
C11 Cr1 C5 152.91(9)
C13 Cr1 C5 119.78(8)
C12 Cr1 C5 89.78(9)
C3 Cr1 C5 66.68(9)
C4 Cr1 C5 37.18(8)
C2 Cr1 C5 78.84(8)
C11 Cr1 C1 119.32(8)
C13 Cr1 C1 89.97(8)
C12 Cr1 C1 151.90(9)
C3 Cr1 C1 65.76(8)
C4 Cr1 C1 77.76(8)
C2 Cr1 C1 36.27(7)
C5 Cr1 C1 66.11(8)
C11 Cr1 C6 156.14(8)
C13 Cr1 C6 93.01(8)
C12 Cr1 C6 115.11(8)
C3 Cr1 C6 77.52(8)
C4 Cr1 C6 65.41(8)
C2 Cr1 C6 65.97(7)
C5 Cr1 C6 36.00(7)
C1 Cr1 C6 36.86(7)

loop_
_geom_bond_atom_site_label_1
_geom_bond_atom_site_label_2
_geom_bond_distance
C1 C2 1.393(3)
C1 C6 1.428(3)
C1 C9 1.501(3)
C1 Cr1 2.2468(18)
C2 C3 1.412(4)
C2 Cr1 2.227(2)
C2 H2 0.9500
C3 C4 1.392(4)
C3 Cr1 2.206(2)
C3 H3 0.9500
C4 C5 1.418(3)
C4 Cr1 2.209(2)
C4 H4 0.9500
C5 C6 1.394(3)
C5 Cr1 2.239(2)
C5 H5 0.9500
C6 C7 1.464(3)
C6 Cr1 2.2706(18)
C7 C8 1.346(3)
C7 C14 1.507(3)
C8 C10 1.493(3)
C8 C9 1.507(3)
C9 H9A 0.9900
C9 H9B 0.9900
C10 H10A 0.9800
C10 H10B 0.9800
C10 H10C 0.9800
C11 O1 1.157(2)
C11 Cr1 1.824(2)
C12 O2 1.148(3)
C12 Cr1 1.836(2)
C13 O3 1.155(2)
C13 Cr1 1.826(2)
C14 C15 1.514(3)
C14 H14A 0.9900
C14 H14B 0.9900
C15 C16 1.317(3)
C15 C17 1.495(3)
C16 H16A 0.9500
C16 H16B 0.9500
C17 H17A 0.9800
C17 H17B 0.9800
C17 H17C 0.9800

loop_
_geom_torsion_atom_site_label_1
_geom_torsion_atom_site_label_2
_geom_torsion_atom_site_label_3
_geom_torsion_atom_site_label_4
_geom_torsion
C6 C1 C2 C3 0.1(3)
C9 C1 C2 C3 175.95(19)
Cr1 C1 C2 C3 -55.12(16)
C6 C1 C2 Cr1 55.19(15)
C9 C1 C2 Cr1 -128.9(2)
C1 C2 C3 C4 0.9(3)
Cr1 C2 C3 C4 -55.17(18)
C1 C2 C3 Cr1 56.11(16)
C2 C3 C4 C5 -0.1(3)
Cr1 C3 C4 C5 -55.47(18)
C2 C3 C4 Cr1 55.40(18)
C3 C4 C5 C6 -1.8(3)
Cr1 C4 C5 C6 -56.79(16)
C3 C4 C5 Cr1 54.96(18)
C4 C5 C6 C1 2.8(3)
Cr1 C5 C6 C1 -52.50(15)
C4 C5 C6 C7 -176.05(19)
Cr1 C5 C6 C7 128.6(2)
C4 C5 C6 Cr1 55.32(16)
C2 C1 C6 C5 -2.0(3)
C9 C1 C6 C5 -178.74(16)
Cr1 C1 C6 C5 52.56(16)
C2 C1 C6 C7 177.12(16)
C9 C1 C6 C7 0.4(2)
Cr1 C1 C6 C7 -128.34(14)
C2 C1 C6 Cr1 -54.54(15)
C9 C1 C6 Cr1 128.70(14)
C5 C6 C7 C8 177.99(19)
C1 C6 C7 C8 -1.0(2)
Cr1 C6 C7 C8 -81.3(2)
C5 C6 C7 C14 -1.3(3)
C1 C6 C7 C14 179.77(18)
Cr1 C6 C7 C14 99.5(2)
C6 C7 C8 C10 -179.2(2)
C14 C7 C8 C10 0.0(4)
C6 C7 C8 C9 1.2(2)
C14 C7 C8 C9 -179.62(19)
C2 C1 C9 C8 -175.96(19)
C6 C1 C9 C8 0.31(19)
Cr1 C1 C9 C8 82.4(2)
C7 C8 C9 C1 -1.0(2)
C10 C8 C9 C1 179.40(18)
C8 C7 C14 C15 106.9(2)
C6 C7 C14 C15 -74.0(3)
C7 C14 C15 C16 123.6(2)
C7 C14 C15 C17 -58.9(3)
C4 C3 Cr1 C11 -135.50(15)
C2 C3 Cr1 C11 92.58(14)
C4 C3 Cr1 C13 138.90(19)
C2 C3 Cr1 C13 7.0(3)
C4 C3 Cr1 C12 -46.56(17)
C2 C3 Cr1 C12 -178.49(13)
C2 C3 Cr1 C4 -131.9(2)
C4 C3 Cr1 C2 131.9(2)
C4 C3 Cr1 C5 29.21(13)
C2 C3 Cr1 C5 -102.71(14)
C4 C3 Cr1 C1 102.38(15)
C2 C3 Cr1 C1 -29.55(12)
C4 C3 Cr1 C6 65.42(14)
C2 C3 Cr1 C6 -66.51(13)
C3 C4 Cr1 C11 51.15(16)
C5 C4 Cr1 C11 -176.71(13)
C3 C4 Cr1 C13 -125.1(2)
C5 C4 Cr1 C13 7.0(3)
C3 C4 Cr1 C12 140.65(15)
C5 C4 Cr1 C12 -87.22(15)
C5 C4 Cr1 C3 132.1(2)
C3 C4 Cr1 C2 -29.31(13)
C5 C4 Cr1 C2 102.82(15)
C3 C4 Cr1 C5 -132.1(2)
C3 C4 Cr1 C1 -65.69(14)
C5 C4 Cr1 C1 66.44(14)
C3 C4 Cr1 C6 -102.46(15)
C5 C4 Cr1 C6 29.67(13)
C1 C2 Cr1 C11 141.13(14)
C3 C2 Cr1 C11 -88.34(15)
C1 C2 Cr1 C13 53.19(15)
C3 C2 Cr1 C13 -176.28(14)
C1 C2 Cr1 C12 -127.2(2)
C3 C2 Cr1 C12 3.3(3)
C1 C2 Cr1 C3 -130.5(2)
C1 C2 Cr1 C4 -101.51(14)
C3 C2 Cr1 C4 29.02(14)
C1 C2 Cr1 C5 -64.60(13)
C3 C2 Cr1 C5 65.93(14)
C3 C2 Cr1 C1 130.5(2)
C1 C2 Cr1 C6 -29.17(12)
C3 C2 Cr1 C6 101.36(15)
C6 C5 Cr1 C11 136.53(18)
C4 C5 Cr1 C11 6.5(3)
C6 C5 Cr1 C13 -46.81(15)
C4 C5 Cr1 C13 -176.83(14)
C6 C5 Cr1 C12 -136.65(13)
C4 C5 Cr1 C12 93.33(16)
C6 C5 Cr1 C3 101.13(14)
C4 C5 Cr1 C3 -28.89(15)
C6 C5 Cr1 C4 130.0(2)
C6 C5 Cr1 C2 64.24(13)
C4 C5 Cr1 C2 -65.79(15)
C6 C5 Cr1 C1 28.47(12)
C4 C5 Cr1 C1 -101.55(15)
C4 C5 Cr1 C6 -130.0(2)
C2 C1 Cr1 C11 -45.99(16)
C6 C1 Cr1 C11 -178.08(12)
C9 C1 Cr1 C11 83.18(19)
C2 C1 Cr1 C13 -132.85(14)
C6 C1 Cr1 C13 95.06(12)
C9 C1 Cr1 C13 -3.67(19)
C2 C1 Cr1 C12 137.26(19)
C6 C1 Cr1 C12 5.2(2)
C9 C1 Cr1 C12 -93.6(2)
C2 C1 Cr1 C3 30.22(14)
C6 C1 Cr1 C3 -101.87(14)
C9 C1 Cr1 C3 159.4(2)
C2 C1 Cr1 C4 66.95(14)
C6 C1 Cr1 C4 -65.14(13)
C9 C1 Cr1 C4 -163.9(2)
C6 C1 Cr1 C2 -132.09(19)
C9 C1 Cr1 C2 129.2(2)
C2 C1 Cr1 C5 104.24(15)
C6 C1 Cr1 C5 -27.85(11)
C9 C1 Cr1 C5 -126.6(2)
C2 C1 Cr1 C6 132.09(19)
C9 C1 Cr1 C6 -98.7(2)
C5 C6 Cr1 C11 -129.3(2)
C1 C6 Cr1 C11 4.1(3)
C7 C6 Cr1 C11 102.3(3)
C5 C6 Cr1 C13 140.68(14)
C1 C6 Cr1 C13 -85.93(13)
C7 C6 Cr1 C13 12.3(2)
C5 C6 Cr1 C12 49.30(15)
C1 C6 Cr1 C12 -177.31(12)
C7 C6 Cr1 C12 -79.1(2)
C5 C6 Cr1 C3 -67.35(14)
C1 C6 Cr1 C3 66.05(13)
C7 C6 Cr1 C3 164.2(2)
C5 C6 Cr1 C4 -30.59(14)
C1 C6 Cr1 C4 102.80(14)
C7 C6 Cr1 C4 -159.0(2)
C5 C6 Cr1 C2 -104.66(14)
C1 C6 Cr1 C2 28.73(12)
C7 C6 Cr1 C2 126.9(2)
C1 C6 Cr1 C5 133.39(18)
C7 C6 Cr1 C5 -128.4(2)
C5 C6 Cr1 C1 -133.39(18)
C7 C6 Cr1 C1 98.2(2)
